data_2221393
loop_
_publ_author_name
'Tahir, M. Nawaz'
'Muir, Christy'
'Danish, Muhammad'
'Tariq, Muhammad Ilyas'
'\"Ulk\"u, Din\,cer'

_publ_section_title
;
 Bis[diamino(ethoxycarbonylamino)methylium] sulfate
;
_journal_coeditor_code HK2641
_journal_issue 4
_journal_name_full 'Acta Crystallographica Section E'
_journal_page_first o785
_journal_paper_doi 10.1107/S160053680900912X
_journal_volume 65
_journal_year 2009
_chemical_formula_iupac '2C4 H10 N3 O2 + , S O4 2-'
_chemical_formula_moiety '2C4 H10 N3 O2 + , O4 S 2-'
_chemical_formula_sum 'C8 H20 N6 O8 S'
_chemical_formula_weight 360.36
_chemical_name_systematic
;
Bis[diamino(ethoxycarbonylamino)methylium] sulfate
;
_space_group_IT_number 14
_symmetry_cell_setting monoclinic
_symmetry_space_group_name_Hall '-P 2ybc'
_symmetry_space_group_name_H-M 'P 1 21/c 1'
_atom_sites_solution_hydrogens geom
_atom_sites_solution_primary direct
_atom_sites_solution_secondary difmap
_audit_creation_method SHELXL97
_cell_angle_alpha 90
_cell_angle_beta 100.980(3)
_cell_angle_gamma 90
_cell_formula_units_Z 4
_cell_length_a 9.3021(12)
_cell_length_b 11.0081(11)
_cell_length_c 17.1063(13)
_cell_measurement_reflns_used 25
_cell_measurement_temperature 296(2)
_cell_measurement_theta_max 18.17
_cell_measurement_theta_min 9.98
_cell_volume 1719.6(3)
_computing_cell_refinement 'CAD-4 EXPRESS (Enraf--Nonius, 1994)'
_computing_data_collection 'CAD-4 EXPRESS (Enraf--Nonius, 1994)'
_computing_data_reduction 'XCAD4 (Harms & Wocadlo, 1995)'
_computing_molecular_graphics
;
ORTEP-3 for Windows (Farrugia, 1997) and PLATON (Spek, 2009)
;
_computing_publication_material 'WinGX (Farrugia, 1999) and PLATON (Spek, 2009)'
_computing_structure_refinement 'SHELXL97 (Sheldrick, 2008)'
_computing_structure_solution 'SHELXS97 (Sheldrick, 2008)'
_diffrn_ambient_temperature 296(2)
_diffrn_measured_fraction_theta_full 0.995
_diffrn_measured_fraction_theta_max 0.995
_diffrn_measurement_device_type 'Enraf--Nonius CAD-4'
_diffrn_measurement_method \w/2\q
_diffrn_radiation_monochromator graphite
_diffrn_radiation_source 'fine-focus sealed tube'
_diffrn_radiation_type MoK\a
_diffrn_radiation_wavelength 0.71073
_diffrn_reflns_av_R_equivalents 0.0250
_diffrn_reflns_av_sigmaI/netI 0.0680
_diffrn_reflns_limit_h_max 11
_diffrn_reflns_limit_h_min 0
_diffrn_reflns_limit_k_max 13
_diffrn_reflns_limit_k_min 0
_diffrn_reflns_limit_l_max 20
_diffrn_reflns_limit_l_min -21
_diffrn_reflns_number 3481
_diffrn_reflns_theta_full 26.32
_diffrn_reflns_theta_max 26.32
_diffrn_reflns_theta_min 2.21
_diffrn_standards_decay_% 1.7
_diffrn_standards_interval_time 120
_diffrn_standards_number 3
_exptl_absorpt_coefficient_mu 0.236
_exptl_absorpt_correction_T_max 0.967
_exptl_absorpt_correction_T_min 0.946
_exptl_absorpt_correction_type psi-scan
_exptl_absorpt_process_details '(North <i>et al.</i>,  1968)'
_exptl_crystal_colour colourless
_exptl_crystal_density_diffrn 1.392
_exptl_crystal_density_method 'not measured'
_exptl_crystal_description prism
_exptl_crystal_F_000 760
_exptl_crystal_size_max 0.24
_exptl_crystal_size_mid 0.18
_exptl_crystal_size_min 0.15
_refine_diff_density_max 0.206
_refine_diff_density_min -0.248
_refine_ls_extinction_coef 0.0037(9)
_refine_ls_extinction_expression Fc^*^=kFc[1+0.001xFc^2^\l^3^/sin(2\q)]^-1/4^
_refine_ls_extinction_method 'SHELXL97 (Sheldrick, 2008)'
_refine_ls_goodness_of_fit_ref 1.033
_refine_ls_hydrogen_treatment mixed
_refine_ls_matrix_type full
_refine_ls_number_parameters 233
_refine_ls_number_reflns 3481
_refine_ls_number_restraints 0
_refine_ls_restrained_S_all 1.033
_refine_ls_R_factor_all 0.1096
_refine_ls_R_factor_gt 0.0446
_refine_ls_shift/su_max 0.000
_refine_ls_shift/su_mean 0.000
_refine_ls_structure_factor_coef Fsqd
_refine_ls_weighting_details 'calc w = 1/[\s^2^(Fo^2^)+(0.0481P)^2^+0.1093P] where P=(Fo^2^+2Fc^2^)/3'
_refine_ls_weighting_scheme calc
_refine_ls_wR_factor_gt 0.0925
_refine_ls_wR_factor_ref 0.1083
_reflns_number_gt 2124
_reflns_number_total 3481
_reflns_threshold_expression I>2\s(I)
_cod_data_source_file hk2641.cif
_cod_data_source_block I
_cod_original_sg_symbol_H-M 'P 21/c'
_cod_database_code 2221393
_cod_database_fobs_code 2221393

loop_
_symmetry_equiv_pos_site_id
_symmetry_equiv_pos_as_xyz
1 x,y,z
2 -x,1/2+y,1/2-z
3 -x,-y,-z
4 x,1/2-y,1/2+z

loop_
_atom_site_aniso_label
_atom_site_aniso_U_11
_atom_site_aniso_U_22
_atom_site_aniso_U_33
_atom_site_aniso_U_12
_atom_site_aniso_U_13
_atom_site_aniso_U_23
S1 0.0322(3) 0.0241(3) 0.0383(4) -0.0023(3) -0.0001(3) 0.0012(3)
O1 0.0432(11) 0.0334(10) 0.0616(12) 0.0064(9) -0.0152(9) -0.0021(9)
O2 0.0347(9) 0.0263(9) 0.0566(11) -0.0042(7) 0.0041(8) 0.0042(8)
O3 0.0547(12) 0.0461(12) 0.0647(12) -0.0088(10) 0.0234(10) 0.0106(10)
O4 0.0594(12) 0.0378(11) 0.0425(11) 0.0086(9) -0.0106(9) -0.0060(8)
O5 0.0432(10) 0.0396(11) 0.0625(12) -0.0056(9) -0.0011(9) 0.0182(10)
O6 0.0315(9) 0.0409(11) 0.0639(12) -0.0073(8) -0.0032(8) 0.0060(9)
O7 0.0609(12) 0.0462(12) 0.0535(12) 0.0160(10) -0.0080(9) -0.0187(10)
O8 0.0512(11) 0.0440(11) 0.0394(10) 0.0178(9) 0.0002(8) -0.0017(9)
N1 0.0359(12) 0.0444(15) 0.0620(16) -0.0101(12) -0.0097(12) 0.0166(12)
N2 0.0430(14) 0.0397(15) 0.0673(16) -0.0156(12) -0.0113(12) 0.0165(12)
N3 0.0344(11) 0.0336(13) 0.0537(13) -0.0085(10) -0.0036(10) 0.0124(10)
N4 0.0540(15) 0.0426(15) 0.0466(14) 0.0216(12) -0.0074(11) -0.0097(12)
N5 0.0548(15) 0.0379(14) 0.0451(14) 0.0159(12) -0.0062(11) -0.0088(12)
N6 0.0498(13) 0.0340(12) 0.0408(12) 0.0139(11) 0.0006(10) -0.0078(10)
C1 0.0365(14) 0.0356(16) 0.0394(14) -0.0084(12) -0.0004(11) 0.0031(12)
C2 0.0367(14) 0.0365(16) 0.0394(14) -0.0071(12) 0.0033(11) 0.0010(12)
C3 0.0355(15) 0.0536(19) 0.0644(19) -0.0006(14) -0.0058(13) -0.0074(15)
C4 0.0395(17) 0.093(3) 0.105(3) -0.0204(18) 0.0024(17) -0.012(2)
C5 0.0391(14) 0.0342(15) 0.0388(15) 0.0066(12) 0.0055(12) -0.0001(12)
C6 0.0396(14) 0.0345(15) 0.0417(15) 0.0051(12) 0.0069(12) -0.0004(13)
C7 0.0500(16) 0.0579(19) 0.0384(15) 0.0098(15) -0.0022(12) 0.0020(14)
C8 0.070(2) 0.075(2) 0.070(2) 0.032(2) -0.0028(17) 0.0115(19)

loop_
_atom_site_type_symbol
_atom_site_label
_atom_site_fract_x
_atom_site_fract_y
_atom_site_fract_z
_atom_site_U_iso_or_equiv
_atom_site_thermal_displace_type
_atom_site_calc_flag
_atom_site_refinement_flags
_atom_site_occupancy
S S1 0.74538(6) 0.22561(5) 0.25630(4) 0.0324(2) Uani . . 1.000
O O1 0.87642(18) 0.15672(16) 0.29258(11) 0.0494(6) Uani . . 1.000
O O2 0.78056(17) 0.35534(15) 0.25361(10) 0.0398(6) Uani . . 1.000
O O3 0.6301(2) 0.20989(17) 0.30259(11) 0.0536(7) Uani . . 1.000
O O4 0.6925(2) 0.18149(16) 0.17468(10) 0.0492(7) Uani . . 1.000
O O5 0.43306(19) 0.28294(17) 0.43071(11) 0.0499(6) Uani . . 1.000
O O6 0.53979(17) 0.45797(16) 0.40549(11) 0.0471(6) Uani . . 1.000
O O7 0.2706(2) 0.42933(17) -0.03291(11) 0.0560(7) Uani . . 1.000
O O8 0.17269(19) 0.60725(16) -0.00697(10) 0.0460(6) Uani . . 1.000
N N1 0.0671(3) 0.4461(2) 0.29228(14) 0.0499(8) Uani . . 1.000
N N2 0.1472(3) 0.2719(2) 0.35872(15) 0.0529(9) Uani . . 1.000
N N3 0.3058(2) 0.43420(19) 0.35471(12) 0.0422(7) Uani . . 1.000
N N4 0.5287(3) 0.4909(2) 0.19080(14) 0.0500(8) Uani . . 1.000
N N5 0.4929(3) 0.3569(2) 0.08613(14) 0.0480(8) Uani . . 1.000
N N6 0.3530(2) 0.53306(19) 0.08234(12) 0.0426(7) Uani . . 1.000
C C1 0.1711(3) 0.3811(2) 0.33493(15) 0.0382(8) Uani . . 1.000
C C2 0.4290(3) 0.3811(2) 0.40006(15) 0.0381(8) Uani . . 1.000
C C3 0.6785(3) 0.4149(3) 0.45146(17) 0.0532(10) Uani . . 1.000
C C4 0.7871(3) 0.5128(3) 0.4471(2) 0.0807(15) Uani . . 1.000
C C5 0.4611(3) 0.4578(2) 0.11953(15) 0.0376(8) Uani . . 1.000
C C6 0.2642(3) 0.5151(3) 0.00936(15) 0.0387(8) Uani . . 1.000
C C7 0.0712(3) 0.6005(3) -0.08355(15) 0.0502(10) Uani . . 1.000
C C8 -0.0188(4) 0.7126(3) -0.0906(2) 0.0738(12) Uani . . 1.000
H H1A 0.090(3) 0.518(3) 0.2665(16) 0.0599 Uiso . . 1.000
H H1B -0.020(3) 0.421(3) 0.2797(17) 0.0599 Uiso . . 1.000
H H2A 0.215(3) 0.234(3) 0.3859(18) 0.0634 Uiso . . 1.000
H H2B 0.059(3) 0.237(3) 0.3410(17) 0.0634 Uiso . . 1.000
H H3A 0.70789 0.34004 0.42905 0.0638 Uiso . . 1.000
H H3B 0.67011 0.40013 0.50630 0.0638 Uiso . . 1.000
H H4A 0.88070 0.48943 0.47744 0.0965 Uiso . . 1.000
H H4B 0.75542 0.58660 0.46846 0.0965 Uiso . . 1.000
H H4C 0.79518 0.52545 0.39258 0.0965 Uiso . . 1.000
H H4D 0.499(3) 0.563(3) 0.2083(16) 0.0600 Uiso . . 1.000
H H4E 0.608(3) 0.445(3) 0.2123(16) 0.0600 Uiso . . 1.000
H H5 0.31494 0.50670 0.33757 0.0505 Uiso . . 1.000
H H5A 0.446(3) 0.337(3) 0.0435(17) 0.0576 Uiso . . 1.000
H H5B 0.560(3) 0.303(3) 0.1145(16) 0.0576 Uiso . . 1.000
H H6 0.33899 0.59866 0.10715 0.0511 Uiso . . 1.000
H H7A 0.00927 0.52921 -0.08540 0.0602 Uiso . . 1.000
H H7B 0.12481 0.59560 -0.12684 0.0602 Uiso . . 1.000
H H8A -0.09353 0.70817 -0.13771 0.0883 Uiso . . 1.000
H H8B 0.04250 0.78183 -0.09397 0.0883 Uiso . . 1.000
H H8C -0.06354 0.72035 -0.04471 0.0883 Uiso . . 1.000

loop_
_atom_type_symbol
_atom_type_description
_atom_type_scat_dispersion_real
_atom_type_scat_dispersion_imag
_atom_type_scat_source
O O 0.0106 0.0060 'International Tables Vol C Tables 4.2.6.8 and 6.1.1.4'
N N 0.0061 0.0033 'International Tables Vol C Tables 4.2.6.8 and 6.1.1.4'
H H 0.0000 0.0000 'International Tables Vol C Tables 4.2.6.8 and 6.1.1.4'
C C 0.0033 0.0016 'International Tables Vol C Tables 4.2.6.8 and 6.1.1.4'

loop_
_geom_angle_atom_site_label_1
_geom_angle_atom_site_label_2
_geom_angle_atom_site_label_3
_geom_angle_site_symmetry_1
_geom_angle_site_symmetry_2
_geom_angle_site_symmetry_3
_geom_angle
_geom_angle_publ_flag
O3 S1 O4 . . . 109.16(11) no
O1 S1 O3 . . . 110.23(11) no
O1 S1 O4 . . . 109.33(11) no
O1 S1 O2 . . . 110.09(10) no
O2 S1 O4 . . . 109.12(10) no
O2 S1 O3 . . . 108.88(10) no
C2 O6 C3 . . . 115.3(2) no
C6 O8 C7 . . . 115.5(2) no
C1 N3 C2 . . . 125.5(2) no
C1 N1 H1A . . . 120.5(17) no
C1 N1 H1B . . . 122(2) no
H1A N1 H1B . . . 116(3) no
C1 N2 H2A . . . 119(2) no
C1 N2 H2B . . . 119(2) no
H2A N2 H2B . . . 122(3) no
C2 N3 H5 . . . 117.00 no
C1 N3 H5 . . . 117.00 no
C5 N6 C6 . . . 126.8(2) no
C5 N4 H4E . . . 115.4(18) no
H4D N4 H4E . . . 129(3) no
C5 N4 H4D . . . 115.2(17) no
C5 N5 H5B . . . 120.0(18) no
C5 N5 H5A . . . 120(2) no
H5A N5 H5B . . . 120(3) no
C6 N6 H6 . . . 117.00 no
C5 N6 H6 . . . 117.00 no
N2 C1 N3 . . . 121.4(2) no
N1 C1 N3 . . . 116.8(2) no
N1 C1 N2 . . . 121.8(3) no
O6 C2 N3 . . . 108.65(19) no
O5 C2 O6 . . . 125.9(2) no
O5 C2 N3 . . . 125.4(2) no
O6 C3 C4 . . . 106.1(2) no
H3A C3 H3B . . . 109.00 no
O6 C3 H3B . . . 111.00 no
O6 C3 H3A . . . 111.00 no
C4 C3 H3A . . . 111.00 no
C4 C3 H3B . . . 111.00 no
C3 C4 H4C . . . 109.00 no
H4A C4 H4B . . . 109.00 no
H4A C4 H4C . . . 109.00 no
C3 C4 H4A . . . 109.00 no
C3 C4 H4B . . . 109.00 no
H4B C4 H4C . . . 109.00 no
N4 C5 N5 . . . 122.2(2) no
N4 C5 N6 . . . 116.4(2) no
N5 C5 N6 . . . 121.3(2) no
O7 C6 N6 . . . 124.9(3) no
O7 C6 O8 . . . 125.6(2) no
O8 C6 N6 . . . 109.5(2) no
O8 C7 C8 . . . 106.8(2) no
C8 C7 H7A . . . 110.00 no
C8 C7 H7B . . . 110.00 no
O8 C7 H7A . . . 110.00 no
O8 C7 H7B . . . 110.00 no
H7A C7 H7B . . . 109.00 no
H8B C8 H8C . . . 109.00 no
C7 C8 H8A . . . 109.00 no
C7 C8 H8B . . . 109.00 no
C7 C8 H8C . . . 109.00 no
H8A C8 H8B . . . 109.00 no
H8A C8 H8C . . . 109.00 no

loop_
_geom_bond_atom_site_label_1
_geom_bond_atom_site_label_2
_geom_bond_site_symmetry_1
_geom_bond_site_symmetry_2
_geom_bond_distance
_geom_bond_publ_flag
S1 O3 . . 1.460(2) no
S1 O4 . . 1.4716(18) no
S1 O1 . . 1.4690(19) no
S1 O2 . . 1.4678(17) no
O5 C2 . . 1.199(3) no
O6 C3 . . 1.457(3) no
O6 C2 . . 1.323(3) no
O7 C6 . . 1.198(4) no
O8 C6 . . 1.320(4) no
O8 C7 . . 1.464(3) no
N1 C1 . . 1.308(4) no
N2 C1 . . 1.302(3) no
N3 C2 . . 1.385(3) no
N3 C1 . . 1.366(3) no
N1 H1A . . 0.95(3) no
N1 H1B . . 0.84(3) no
N2 H2A . . 0.82(3) no
N2 H2B . . 0.90(3) no
N3 H5 . . 0.8600 no
N4 C5 . . 1.312(3) no
N5 C5 . . 1.308(3) no
N6 C5 . . 1.363(3) no
N6 C6 . . 1.374(3) no
N4 H4E . . 0.91(3) no
N4 H4D . . 0.91(3) no
N5 H5B . . 0.93(3) no
N5 H5A . . 0.81(3) no
N6 H6 . . 0.8600 no
C3 C4 . . 1.489(4) no
C3 H3A . . 0.9700 no
C3 H3B . . 0.9700 no
C4 H4C . . 0.9600 no
C4 H4B . . 0.9600 no
C4 H4A . . 0.9600 no
C7 C8 . . 1.483(5) no
C7 H7A . . 0.9700 no
C7 H7B . . 0.9700 no
C8 H8B . . 0.9600 no
C8 H8C . . 0.9600 no
C8 H8A . . 0.9600 no

loop_
_geom_contact_atom_site_label_1
_geom_contact_atom_site_label_2
_geom_contact_distance
_geom_contact_site_symmetry_1
_geom_contact_site_symmetry_2
_geom_contact_publ_flag
S1 H2B 3.00(3) . 1_655 no
S1 H4E 2.77(3) . . no
S1 H5B 2.83(3) . . no
S1 H1A 2.82(3) . 2_645 no
S1 H4D 3.04(3) . 2_645 no
S1 H5 2.8900 . 2_645 no
S1 H6 2.9500 . 2_645 no
S1 H1B 3.04(3) . 1_655 no
O1 N2 2.854(3) . 1_655 no
O1 N1 2.837(3) . 2_645 no
O2 N1 2.805(3) . 1_655 no
O2 N4 2.813(3) . . no
O3 C2 3.320(3) . . no
O3 N4 2.841(3) . 2_645 no
O3 C5 3.260(3) . 2_645 no
O3 C3 3.368(4) . . no
O3 O5 3.216(3) . . no
O3 N6 2.752(3) . 2_645 no
O4 N5 2.898(3) . . no
O4 N3 2.769(3) . 2_645 no
O5 O7 2.914(3) . 4_555 no
O5 O3 3.216(3) . . no
O5 N2 2.712(3) . . no
O5 N5 3.031(3) . 4_555 no
O7 O5 2.914(3) . 4_554 no
O7 N5 2.730(3) . . no
O7 N2 2.975(3) . 4_554 no
O7 C5 3.373(3) . 3_665 no
O1 H2B 1.95(3) . 1_655 no
O1 H1A 1.89(3) . 2_645 no
O2 H1B 1.96(3) . 1_655 no
O2 H5B 2.89(3) . . no
O2 H4E 1.90(3) . . no
O2 H7B 2.5500 . 3_665 no
O3 H3A 2.5800 . . no
O3 H4D 2.00(3) . 2_645 no
O3 H6 1.9500 . 2_645 no
O4 H5B 1.97(3) . . no
O4 H1A 2.75(3) . 2_645 no
O4 H5 1.9400 . 2_645 no
O5 H3A 2.6400 . . no
O5 H3B 2.6700 . . no
O5 H5A 2.32(3) . 4_555 no
O5 H2A 2.10(3) . . no
O7 H7B 2.6300 . . no
O7 H7A 2.6600 . . no
O7 H5A 2.14(3) . . no
O7 H2A 2.27(3) . 4_554 no
N1 O2 2.805(3) . 1_455 no
N1 O1 2.837(3) . 2_655 no
N2 O1 2.854(3) . 1_455 no
N2 O5 2.712(3) . . no
N2 O7 2.975(3) . 4_555 no
N3 O4 2.769(3) . 2_655 no
N4 O3 2.841(3) . 2_655 no
N4 O2 2.813(3) . . no
N5 O4 2.898(3) . . no
N5 O7 2.730(3) . . no
N5 C6 3.341(4) . 3_665 no
N5 O5 3.031(3) . 4_554 no
N6 O3 2.752(3) . 2_655 no
C2 O3 3.320(3) . . no
C3 O3 3.368(4) . . no
C5 O3 3.260(3) . 2_655 no
C5 O7 3.373(3) . 3_665 no
C6 N5 3.341(4) . 3_665 no
C2 H4B 3.1000 . 3_666 no
C2 H2A 2.54(3) . . no
C6 H5A 2.58(3) . . no
H1A S1 2.82(3) . 2_655 no
H1A O1 1.89(3) . 2_655 no
H1A H5 2.2100 . . no
H1A O4 2.75(3) . 2_655 no
H1B S1 3.04(3) . 1_455 no
H1B H2B 2.33(5) . . no
H1B O2 1.96(3) . 1_455 no
H2A O7 2.27(3) . 4_555 no
H2A C2 2.54(3) . . no
H2A O5 2.10(3) . . no
H2B O1 1.95(3) . 1_455 no
H2B H1B 2.33(5) . . no
H2B S1 3.00(3) . 1_455 no
H3A O5 2.6400 . . no
H3A O3 2.5800 . . no
H3B O5 2.6700 . . no
H4A H4A 2.2200 . 3_766 no
H4B C2 3.1000 . 3_666 no
H4D S1 3.04(3) . 2_655 no
H4D H6 2.0900 . . no
H4D O3 2.00(3) . 2_655 no
H4E S1 2.77(3) . . no
H4E H5B 2.27(4) . . no
H4E O2 1.90(3) . . no
H5 H1A 2.2100 . . no
H5 S1 2.8900 . 2_655 no
H5 O4 1.9400 . 2_655 no
H5A C6 2.58(3) . . no
H5A O5 2.32(3) . 4_554 no
H5A O7 2.14(3) . . no
H5B O2 2.89(3) . . no
H5B O4 1.97(3) . . no
H5B S1 2.83(3) . . no
H5B H4E 2.27(4) . . no
H6 S1 2.9500 . 2_655 no
H6 O3 1.9500 . 2_655 no
H6 H4D 2.0900 . . no
H7A O7 2.6600 . . no
H7B O7 2.6300 . . no
H7B O2 2.5500 . 3_665 no

loop_
_geom_hbond_atom_site_label_D
_geom_hbond_atom_site_label_H
_geom_hbond_atom_site_label_A
_geom_hbond_site_symmetry_A
_geom_hbond_distance_DH
_geom_hbond_distance_HA
_geom_hbond_distance_DA
_geom_hbond_angle_DHA
_geom_hbond_publ_flag
N1 H1A O1 2_655 0.95(3) 1.89(3) 2.837(3) 175(3) yes
N1 H1B O2 1_455 0.84(3) 1.96(3) 2.805(3) 177(3) yes
N2 H2A O5 . 0.82(3) 2.10(3) 2.712(3) 131(3) yes
N2 H2A O7 4_555 0.82(3) 2.27(3) 2.975(3) 144(3) yes
N2 H2B O1 1_455 0.90(3) 1.95(3) 2.854(3) 174(3) yes
N4 H4D O3 2_655 0.91(3) 2.00(3) 2.841(3) 153(2) yes
N4 H4E O2 . 0.91(3) 1.90(3) 2.813(3) 176(3) yes
N3 H5 O4 2_655 0.86 1.94 2.769(3) 163 yes
N5 H5A O7 . 0.81(3) 2.14(3) 2.730(3) 130(3) yes
N5 H5A O5 4_554 0.81(3) 2.32(3) 3.031(3) 147(3) yes
N5 H5B O4 . 0.93(3) 1.97(3) 2.898(3) 177(3) yes
N6 H6 O3 2_655 0.86 1.95 2.752(3) 155 yes
C3 H3A O3 . 0.97 2.58 3.368(4) 138 yes
C7 H7B O2 3_665 0.97 2.55 3.483(3) 162 yes

loop_
_geom_torsion_atom_site_label_1
_geom_torsion_atom_site_label_2
_geom_torsion_atom_site_label_3
_geom_torsion_atom_site_label_4
_geom_torsion_site_symmetry_1
_geom_torsion_site_symmetry_2
_geom_torsion_site_symmetry_3
_geom_torsion_site_symmetry_4
_geom_torsion
_geom_torsion_publ_flag
C3 O6 C2 O5 . . . . 1.9(4) no
C3 O6 C2 N3 . . . . -179.8(2) no
C2 O6 C3 C4 . . . . 178.0(2) no
C6 O8 C7 C8 . . . . -179.0(2) no
C7 O8 C6 O7 . . . . 0.5(4) no
C7 O8 C6 N6 . . . . 179.8(2) no
C2 N3 C1 N1 . . . . 179.2(2) no
C2 N3 C1 N2 . . . . 0.4(4) no
C1 N3 C2 O5 . . . . -3.0(4) no
C1 N3 C2 O6 . . . . 178.6(2) no
C6 N6 C5 N4 . . . . -177.4(3) no
C6 N6 C5 N5 . . . . 1.2(4) no
C5 N6 C6 O7 . . . . -0.7(4) no
C5 N6 C6 O8 . . . . 180.0(2) no

loop_
_cod_related_entry_id
_cod_related_entry_database
_cod_related_entry_code
1 ChemSpider 30655740
